data_4078948
loop_
_publ_author_name
'Tati\'c, Tanja'
'Hermann, Stefanie'
'Stalke, Dietmar'

_publ_section_title
;
 The [(DABCO)7&#x00B7;(LiCH2SiMe3)8] Octamer: More Aggregated than the
 Parent Starting Material [LiCH2SiMe3]6but Also Higher in Reactivity
;
_journal_issue 15
_journal_name_full Organometallics
_journal_page_first 5615
_journal_paper_doi 10.1021/om3005806
_journal_volume 31
_journal_year 2012
_chemical_formula_sum 'C26 H38 Li2 N4'
_chemical_formula_weight 420.48
_chemical_name_systematic
; 
 ? 
;
_space_group_IT_number 4
_symmetry_cell_setting monoclinic
_symmetry_space_group_name_Hall 'P 2yb'
_symmetry_space_group_name_H-M 'P 1 21 1'
_atom_sites_solution_hydrogens geom
_atom_sites_solution_primary direct
_atom_sites_solution_secondary difmap
_audit_creation_method SHELXL-97
_cell_angle_alpha 90.00
_cell_angle_beta 90.0280(10)
_cell_angle_gamma 90.00
_cell_formula_units_Z 4
_cell_length_a 11.7666(10)
_cell_length_b 16.0570(13)
_cell_length_c 12.2524(10)
_cell_measurement_reflns_used 9850
_cell_measurement_temperature 99(2)
_cell_measurement_theta_max 32.449
_cell_measurement_theta_min 2.40
_cell_volume 2314.9(3)
_computing_cell_refinement 'Bruker AXS SAINT (v 7.46a, Bruker 2007)'
_computing_data_collection 'APEX2 (v2.2-0, Bruker 2007)'
_computing_data_reduction 'Bruker AXS SAINT (v 7.46a, Bruker 2007)'
_computing_molecular_graphics 'Bruker AXS SHELXTL (v 6.3.1, Bruker 2004)'
_computing_publication_material 'SHELXL-97 (Sheldrick, 1997)'
_computing_structure_refinement 'SHELXL-97 (Sheldrick, 1997)'
_computing_structure_solution 'SHELXS-97 (Sheldrick, 1990)'
_diffrn_ambient_temperature 100(2)
_diffrn_measured_fraction_theta_full 0.968
_diffrn_measured_fraction_theta_max 0.968
_diffrn_measurement_device_type 'Bruker TXS-Mo rotating anode'
_diffrn_measurement_method 'omega scans'
_diffrn_radiation_monochromator 'INCOATEC Helios mirror optics'
_diffrn_radiation_source 'Bruker TXS-Mo rotating anode'
_diffrn_radiation_type MoK\a
_diffrn_radiation_wavelength 0.71073
_diffrn_reflns_av_R_equivalents 0.0277
_diffrn_reflns_av_sigmaI/netI 0.0148
_diffrn_reflns_limit_h_max 17
_diffrn_reflns_limit_h_min -17
_diffrn_reflns_limit_k_max 24
_diffrn_reflns_limit_k_min -24
_diffrn_reflns_limit_l_max 18
_diffrn_reflns_limit_l_min -18
_diffrn_reflns_number 87959
_diffrn_reflns_theta_full 32.87
_diffrn_reflns_theta_max 32.87
_diffrn_reflns_theta_min 1.27
_exptl_absorpt_coefficient_mu 0.070
_exptl_absorpt_correction_T_max 0.9930
_exptl_absorpt_correction_T_min 0.9793
_exptl_absorpt_correction_type multi-scan
_exptl_absorpt_process_details SADABS-2008/2
_exptl_crystal_colour yellow
_exptl_crystal_density_diffrn 1.206
_exptl_crystal_density_method 'not measured'
_exptl_crystal_description needle
_exptl_crystal_F_000 912
_exptl_crystal_size_max 0.30
_exptl_crystal_size_mid 0.10
_exptl_crystal_size_min 0.10
_refine_diff_density_max 0.434
_refine_diff_density_min -0.213
_refine_diff_density_rms 0.058
_refine_ls_abs_structure_details 'Flack H D (1983), Acta Cryst. A39, 876-881'
_refine_ls_abs_structure_Flack 0(10)
_refine_ls_extinction_method none
_refine_ls_goodness_of_fit_ref 1.126
_refine_ls_hydrogen_treatment mixed
_refine_ls_matrix_type full
_refine_ls_number_parameters 578
_refine_ls_number_reflns 8609
_refine_ls_number_restraints 1
_refine_ls_restrained_S_all 1.126
_refine_ls_R_factor_all 0.0379
_refine_ls_R_factor_gt 0.0367
_refine_ls_shift/su_max 0.001
_refine_ls_shift/su_mean 0.000
_refine_ls_structure_factor_coef Fsqd
_refine_ls_weighting_details 'calc w=1/[\s^2^(Fo^2^)+(0.0733P)^2^+0.1215P] where P=(Fo^2^+2Fc^2^)/3'
_refine_ls_weighting_scheme calc
_refine_ls_wR_factor_gt 0.0993
_refine_ls_wR_factor_ref 0.1006
_reflns_number_gt 8451
_reflns_number_total 8609
_reflns_threshold_expression >2sigma(I)
_cod_data_source_file om3005806_si_002.cif
_cod_data_source_block dabcobenzli_move_merg4
_cod_original_sg_symbol_H-M P2(1)
_cod_database_code 4078948

loop_
_symmetry_equiv_pos_as_xyz
'x, y, z'
'-x, y+1/2, -z'

loop_
_atom_site_label
_atom_site_type_symbol
_atom_site_fract_x
_atom_site_fract_y
_atom_site_fract_z
_atom_site_U_iso_or_equiv
_atom_site_adp_type
_atom_site_occupancy
_atom_site_symmetry_multiplicity
_atom_site_calc_flag
_atom_site_refinement_flags
C23 C 0.53671(16) -0.17736(11) 1.03075(15) 0.0118(3) Uani 1 1 d .
C12 C -0.11025(18) 0.34074(13) 0.36320(17) 0.0180(3) Uani 1 1 d .
H12 H -0.1591 0.3707 0.4109 0.022 Uiso 1 1 calc R
C14 C 0.07280(17) 0.27713(12) 0.32441(15) 0.0149(3) Uani 1 1 d .
H14 H 0.1476 0.2650 0.3489 0.018 Uiso 1 1 calc R
C11 C -0.14613(17) 0.31605(13) 0.25809(17) 0.0165(3) Uani 1 1 d .
H11 H -0.2208 0.3297 0.2346 0.020 Uiso 1 1 calc R
C9 C 0.03996(16) 0.25119(11) 0.21737(15) 0.0125(3) Uani 1 1 d .
C24 C 0.42724(18) -0.20364(12) 1.06871(17) 0.0165(3) Uani 1 1 d .
H24 H 0.4062 -0.1920 1.1420 0.020 Uiso 1 1 calc R
C26 C 0.37727(18) -0.26415(13) 0.89443(19) 0.0195(4) Uani 1 1 d .
H26 H 0.3244 -0.2929 0.8495 0.023 Uiso 1 1 calc R
C13 C -0.00011(17) 0.31926(12) 0.39388(15) 0.0163(3) Uani 1 1 d .
H13 H 0.0259 0.3340 0.4647 0.020 Uiso 1 1 calc R
C15 C 0.60954(18) -0.12051(13) 0.60090(16) 0.0155(3) Uani 1 1 d D
C21 C 0.58498(17) -0.20636(13) 0.43357(16) 0.0168(3) Uani 1 1 d .
H21 H 0.6622 -0.1972 0.4146 0.020 Uiso 1 1 calc R
C20 C 0.51611(19) -0.25265(13) 0.36370(16) 0.0209(4) Uani 1 1 d .
H20 H 0.5478 -0.2749 0.2986 0.025 Uiso 1 1 calc R
C22 C 0.61141(18) -0.12830(13) 1.09432(16) 0.0158(3) Uani 1 1 d D
C17 C 0.42459(16) -0.18909(11) 0.55493(15) 0.0133(3) Uani 1 1 d .
H17 H 0.3915 -0.1681 0.6201 0.016 Uiso 1 1 calc R
C8 C 0.11023(17) 0.20237(13) 0.14848(16) 0.0150(3) Uani 1 1 d D
C25 C 0.35134(18) -0.24532(13) 1.0024(2) 0.0204(4) Uani 1 1 d .
H25 H 0.2797 -0.2615 1.0311 0.024 Uiso 1 1 calc R
C18 C 0.35797(17) -0.23470(12) 0.48424(16) 0.0157(3) Uani 1 1 d .
H18 H 0.2805 -0.2443 0.5019 0.019 Uiso 1 1 calc R
C16 C 0.54184(16) -0.17227(11) 0.53347(14) 0.0116(3) Uani 1 1 d .
C10 C -0.07541(17) 0.27257(12) 0.18866(16) 0.0142(3) Uani 1 1 d .
H10 H -0.1037 0.2561 0.1193 0.017 Uiso 1 1 calc R
C28 C 0.56175(15) -0.19837(12) 0.91950(15) 0.0143(3) Uani 1 1 d .
H28 H 0.6336 -0.1838 0.8899 0.017 Uiso 1 1 calc R
C19 C 0.40191(19) -0.26713(13) 0.38701(16) 0.0196(4) Uani 1 1 d .
H19 H 0.3553 -0.2981 0.3384 0.024 Uiso 1 1 calc R
C27 C 0.48293(16) -0.23974(12) 0.85380(15) 0.0173(3) Uani 1 1 d .
H27 H 0.5016 -0.2515 0.7800 0.021 Uiso 1 1 calc R
C34 C 0.26719(14) -0.00156(11) 0.31310(13) 0.0150(3) Uani 1 1 d .
H34A H 0.2463 -0.0023 0.2348 0.018 Uiso 1 1 calc R
H34B H 0.2135 -0.0382 0.3527 0.018 Uiso 1 1 calc R
C31 C 0.27511(15) 0.08128(12) 0.47501(12) 0.0163(3) Uani 1 1 d .
H31A H 0.2096 0.0535 0.5102 0.020 Uiso 1 1 calc R
H31B H 0.2804 0.1386 0.5042 0.020 Uiso 1 1 calc R
C30 C 0.35143(14) 0.13452(10) 0.30822(14) 0.0154(3) Uani 1 1 d .
H30A H 0.3426 0.1935 0.3302 0.018 Uiso 1 1 calc R
H30B H 0.3481 0.1317 0.2276 0.018 Uiso 1 1 calc R
C29 C 0.46791(14) 0.10144(10) 0.34820(15) 0.0166(3) Uani 1 1 d .
H29A H 0.5202 0.0960 0.2853 0.020 Uiso 1 1 calc R
H29B H 0.5016 0.1416 0.4003 0.020 Uiso 1 1 calc R
C32 C 0.38576(15) 0.03293(11) 0.50198(13) 0.0160(3) Uani 1 1 d .
H32A H 0.4309 0.0648 0.5560 0.019 Uiso 1 1 calc R
H32B H 0.3662 -0.0216 0.5347 0.019 Uiso 1 1 calc R
C33 C 0.38977(16) -0.03544(12) 0.32688(14) 0.0138(3) Uani 1 1 d .
H33A H 0.3873 -0.0927 0.3568 0.017 Uiso 1 1 calc R
H33B H 0.4280 -0.0375 0.2550 0.017 Uiso 1 1 calc R
N2 N 0.25735(12) 0.08431(10) 0.35540(12) 0.0122(2) Uani 1 1 d .
N1 N 0.45449(13) 0.01959(9) 0.40198(12) 0.0123(2) Uani 1 1 d .
N3 N 0.23356(13) 0.07919(10) 0.86416(12) 0.0122(2) Uani 1 1 d .
C35 C 0.28521(16) 0.03245(13) 0.77208(14) 0.0215(3) Uani 1 1 d .
H35A H 0.3062 0.0717 0.7131 0.026 Uiso 1 1 calc R
H35B H 0.2292 -0.0076 0.7423 0.026 Uiso 1 1 calc R
C37 C 0.43478(15) 0.10869(11) 0.91209(18) 0.0201(3) Uani 1 1 d .
H37A H 0.4838 0.1256 0.8503 0.024 Uiso 1 1 calc R
H37B H 0.4686 0.1309 0.9801 0.024 Uiso 1 1 calc R
C36 C 0.39258(19) -0.01514(15) 0.81122(18) 0.0263(5) Uani 1 1 d .
H36A H 0.3753 -0.0753 0.8171 0.032 Uiso 1 1 calc R
H36B H 0.4544 -0.0081 0.7572 0.032 Uiso 1 1 calc R
C38 C 0.31448(15) 0.14545(10) 0.89642(14) 0.0163(3) Uani 1 1 d .
H38A H 0.2888 0.1715 0.9654 0.020 Uiso 1 1 calc R
H38B H 0.3165 0.1891 0.8393 0.020 Uiso 1 1 calc R
C41 C 0.22227(15) 0.02126(12) 0.95786(16) 0.0221(3) Uani 1 1 d .
H41A H 0.1801 -0.0291 0.9348 0.027 Uiso 1 1 calc R
H41B H 0.1789 0.0485 1.0172 0.027 Uiso 1 1 calc R
N4 N 0.42979(12) 0.01679(10) 0.91806(13) 0.0118(3) Uani 1 1 d .
C40 C 0.34103(15) -0.00375(15) 0.99996(17) 0.0260(4) Uani 1 1 d .
H40A H 0.3573 0.0261 1.0689 0.031 Uiso 1 1 calc R
H40B H 0.3424 -0.0643 1.0152 0.031 Uiso 1 1 calc R
N5 N 0.95261(12) 0.06030(10) 0.34325(12) 0.0118(2) Uani 1 1 d .
N6 N 0.75527(12) -0.00541(10) 0.38728(12) 0.0115(2) Uani 1 1 d .
C43 C 0.88626(16) 0.11427(12) 0.41737(15) 0.0160(3) Uani 1 1 d .
H43A H 0.8828 0.1714 0.3870 0.019 Uiso 1 1 calc R
H43B H 0.9245 0.1171 0.4893 0.019 Uiso 1 1 calc R
C44 C 0.84937(15) -0.05530(11) 0.43436(15) 0.0176(3) Uani 1 1 d .
H44A H 0.8416 -0.1140 0.4108 0.021 Uiso 1 1 calc R
H44B H 0.8445 -0.0538 0.5150 0.021 Uiso 1 1 calc R
C45 C 0.96636(14) -0.02156(11) 0.39788(16) 0.0186(3) Uani 1 1 d .
H45A H 1.0166 -0.0154 0.4622 0.022 Uiso 1 1 calc R
H45B H 1.0023 -0.0615 0.3469 0.022 Uiso 1 1 calc R
C42 C 0.76406(14) 0.08021(11) 0.43223(14) 0.0167(3) Uani 1 1 d .
H42A H 0.7444 0.0796 0.5108 0.020 Uiso 1 1 calc R
H42B H 0.7095 0.1171 0.3943 0.020 Uiso 1 1 calc R
C46 C 0.77447(15) -0.00123(12) 0.26810(13) 0.0184(3) Uani 1 1 d .
H46A H 0.7095 0.0272 0.2328 0.022 Uiso 1 1 calc R
H46B H 0.7796 -0.0583 0.2380 0.022 Uiso 1 1 calc R
C47 C 0.88614(15) 0.04701(13) 0.24240(13) 0.0185(3) Uani 1 1 d .
H47A H 0.9321 0.0149 0.1894 0.022 Uiso 1 1 calc R
H47B H 0.8674 0.1015 0.2091 0.022 Uiso 1 1 calc R
Li3 Li 0.5812(3) -0.0457(2) 0.9569(3) 0.0183(6) Uani 1 1 d .
Li1 Li 0.0980(3) 0.1239(2) 0.2960(3) 0.0175(6) Uani 1 1 d .
Li4 Li 0.5990(3) -0.0471(2) 0.4502(3) 0.0179(7) Uani 1 1 d .
Li2 Li 0.0817(3) 0.1215(2) 0.7922(3) 0.0169(6) Uani 1 1 d .
N7 N 0.73478(12) -0.00395(10) 0.88600(11) 0.0116(2) Uani 1 1 d .
C110 C 0.72405(15) 0.05096(12) 0.78918(14) 0.0184(3) Uani 1 1 d .
H11A H 0.6831 0.1025 0.8095 0.022 Uiso 1 1 calc R
H11B H 0.6798 0.0223 0.7316 0.022 Uiso 1 1 calc R
C102 C 0.78526(15) 0.04628(12) 0.97524(13) 0.0180(3) Uani 1 1 d .
H10A H 0.8076 0.0093 1.0362 0.022 Uiso 1 1 calc R
H10B H 0.7283 0.0864 1.0030 0.022 Uiso 1 1 calc R
C113 C 0.81628(15) -0.07088(10) 0.85766(14) 0.0159(3) Uani 1 1 d .
H11C H 0.7920 -0.0983 0.7891 0.019 Uiso 1 1 calc R
H11D H 0.8171 -0.1133 0.9162 0.019 Uiso 1 1 calc R
C104 C 0.04022(16) 0.25541(11) 0.71946(15) 0.0127(3) Uani 1 1 d .
C105 C 0.07497(17) 0.28471(12) 0.82397(15) 0.0164(4) Uani 1 1 d .
H105 H 0.1511 0.2750 0.8466 0.020 Uiso 1 1 calc R
C107 C -0.07597(18) 0.27490(12) 0.69169(16) 0.0147(3) Uani 1 1 d .
H107 H -0.1043 0.2587 0.6222 0.018 Uiso 1 1 calc R
C103 C 0.10952(17) 0.20422(13) 0.65243(17) 0.0160(3) Uani 1 1 d D
C106 C 0.00277(19) 0.32655(13) 0.89368(16) 0.0207(4) Uani 1 1 d .
H106 H 0.0306 0.3444 0.9626 0.025 Uiso 1 1 calc R
C108 C -0.14741(17) 0.31636(13) 0.76267(18) 0.0177(3) Uani 1 1 d .
H108 H -0.2237 0.3268 0.7413 0.021 Uiso 1 1 calc R
C109 C -0.11005(19) 0.34347(13) 0.86579(18) 0.0204(4) Uani 1 1 d .
H109 H -0.1594 0.3720 0.9144 0.025 Uiso 1 1 calc R
C112 C 0.93719(15) -0.03440(11) 0.84318(16) 0.0182(3) Uani 1 1 d .
H11E H 0.9840 -0.0483 0.9078 0.022 Uiso 1 1 calc R
H11F H 0.9735 -0.0596 0.7782 0.022 Uiso 1 1 calc R
C114 C 0.89110(17) 0.09413(12) 0.93307(15) 0.0181(4) Uani 1 1 d .
H11G H 0.8712 0.1534 0.9215 0.022 Uiso 1 1 calc R
H11H H 0.9523 0.0915 0.9885 0.022 Uiso 1 1 calc R
C111 C 0.84458(16) 0.07330(13) 0.74495(14) 0.0197(3) Uani 1 1 d .
H11I H 0.8613 0.0392 0.6796 0.024 Uiso 1 1 calc R
H11J H 0.8464 0.1327 0.7232 0.024 Uiso 1 1 calc R
N8 N 0.93207(13) 0.05779(10) 0.82974(12) 0.0119(3) Uani 1 1 d .
H500 H 0.089(2) 0.2020(17) 0.0744(18) 0.015(6) Uiso 1 1 d D
H501 H 0.189(2) 0.202(2) 0.149(3) 0.034(8) Uiso 1 1 d D
H502 H 0.092(2) 0.2011(17) 0.5780(19) 0.017(6) Uiso 1 1 d D
H503 H 0.189(2) 0.204(2) 0.660(3) 0.038(9) Uiso 1 1 d D
H504 H 0.580(2) -0.1003(15) 0.6746(18) 0.014(6) Uiso 1 1 d D
H505 H 0.693(2) -0.135(2) 0.587(3) 0.034(8) Uiso 1 1 d D
H506 H 0.592(3) -0.113(2) 1.174(2) 0.034(9) Uiso 1 1 d D
H507 H 0.6943(17) -0.1297(15) 1.0697(18) 0.008(5) Uiso 1 1 d D

loop_
_atom_site_aniso_label
_atom_site_aniso_U_11
_atom_site_aniso_U_22
_atom_site_aniso_U_33
_atom_site_aniso_U_23
_atom_site_aniso_U_13
_atom_site_aniso_U_12
C23 0.0109(7) 0.0091(7) 0.0155(7) 0.0029(6) -0.0006(6) 0.0013(6)
C12 0.0193(8) 0.0138(7) 0.0209(7) 0.0000(6) 0.0024(6) -0.0006(6)
C14 0.0145(7) 0.0150(7) 0.0152(7) -0.0002(5) -0.0040(6) -0.0020(6)
C11 0.0124(7) 0.0132(7) 0.0240(8) 0.0001(6) -0.0006(6) 0.0018(6)
C9 0.0122(7) 0.0115(7) 0.0139(7) 0.0020(6) -0.0022(6) -0.0005(6)
C24 0.0136(7) 0.0133(7) 0.0227(8) 0.0009(6) 0.0047(6) -0.0009(6)
C26 0.0150(7) 0.0147(8) 0.0287(9) -0.0030(7) -0.0060(6) -0.0005(6)
C13 0.0189(7) 0.0133(7) 0.0168(7) -0.0013(5) -0.0011(6) -0.0032(6)
C15 0.0143(7) 0.0171(8) 0.0153(7) 0.0017(6) -0.0024(7) -0.0011(6)
C21 0.0142(7) 0.0175(8) 0.0188(7) -0.0020(6) 0.0040(6) 0.0003(6)
C20 0.0270(10) 0.0170(8) 0.0187(8) -0.0037(6) 0.0036(7) -0.0003(7)
C22 0.0169(8) 0.0159(8) 0.0145(7) 0.0013(6) -0.0034(7) -0.0010(6)
C17 0.0113(6) 0.0132(7) 0.0153(7) 0.0023(5) 0.0011(6) -0.0014(6)
C8 0.0123(7) 0.0161(8) 0.0166(7) 0.0000(6) 0.0002(6) 0.0016(6)
C25 0.0135(7) 0.0138(8) 0.0339(9) 0.0001(7) 0.0016(7) -0.0003(6)
C18 0.0142(7) 0.0133(7) 0.0198(7) 0.0035(6) -0.0014(6) -0.0009(6)
C16 0.0127(7) 0.0091(7) 0.0131(6) 0.0035(6) -0.0004(6) 0.0009(6)
C10 0.0133(7) 0.0136(7) 0.0156(7) 0.0010(5) -0.0037(6) -0.0001(6)
C28 0.0124(7) 0.0123(7) 0.0182(7) 0.0013(5) 0.0019(6) 0.0006(5)
C19 0.0238(9) 0.0159(8) 0.0192(8) -0.0029(6) -0.0048(7) -0.0032(7)
C27 0.0193(8) 0.0144(7) 0.0181(7) -0.0011(6) -0.0027(6) 0.0012(6)
C34 0.0131(6) 0.0140(6) 0.0180(6) -0.0026(5) -0.0016(5) -0.0007(6)
C31 0.0133(6) 0.0211(7) 0.0144(6) -0.0017(5) 0.0012(5) 0.0034(6)
C30 0.0110(6) 0.0132(6) 0.0219(7) 0.0033(5) -0.0010(5) -0.0001(5)
C29 0.0097(6) 0.0138(7) 0.0263(8) 0.0043(6) -0.0023(6) -0.0003(5)
C32 0.0155(7) 0.0196(7) 0.0131(6) -0.0012(5) 0.0006(5) 0.0033(6)
C33 0.0133(7) 0.0128(7) 0.0153(6) -0.0018(5) -0.0010(5) 0.0018(6)
N2 0.0096(6) 0.0122(6) 0.0149(5) -0.0004(5) -0.0005(4) 0.0016(5)
N1 0.0110(6) 0.0116(6) 0.0142(6) 0.0012(5) -0.0009(5) 0.0000(5)
N3 0.0097(5) 0.0108(5) 0.0160(6) 0.0017(5) -0.0003(5) 0.0001(5)
C35 0.0182(8) 0.0260(9) 0.0203(7) -0.0097(6) -0.0073(6) 0.0083(7)
C37 0.0125(7) 0.0113(6) 0.0365(9) 0.0002(6) -0.0048(7) -0.0003(5)
C36 0.0202(9) 0.0316(11) 0.0270(9) -0.0159(8) -0.0102(7) 0.0131(8)
C38 0.0134(6) 0.0103(6) 0.0252(7) -0.0009(5) -0.0007(6) 0.0008(5)
C41 0.0125(7) 0.0233(8) 0.0306(8) 0.0148(7) 0.0044(6) 0.0011(6)
N4 0.0095(6) 0.0112(6) 0.0147(6) 0.0002(4) -0.0010(5) 0.0011(5)
C40 0.0128(7) 0.0340(10) 0.0313(9) 0.0195(8) 0.0055(6) 0.0048(7)
N5 0.0102(6) 0.0110(6) 0.0142(5) -0.0001(5) 0.0004(5) -0.0007(5)
N6 0.0102(6) 0.0110(6) 0.0133(5) -0.0004(5) 0.0007(4) 0.0003(5)
C43 0.0134(7) 0.0156(7) 0.0191(7) -0.0051(6) 0.0019(6) -0.0041(6)
C44 0.0111(6) 0.0146(7) 0.0272(8) 0.0047(6) 0.0008(6) -0.0005(6)
C45 0.0112(6) 0.0136(7) 0.0312(8) 0.0066(6) 0.0015(6) 0.0009(6)
C42 0.0123(6) 0.0147(6) 0.0229(7) -0.0042(6) 0.0024(5) -0.0001(6)
C46 0.0154(7) 0.0230(8) 0.0167(6) -0.0032(6) 0.0002(5) -0.0062(6)
C47 0.0153(7) 0.0270(8) 0.0130(6) -0.0002(6) -0.0004(5) -0.0076(6)
Li3 0.0152(15) 0.0194(15) 0.0204(14) 0.0057(13) -0.0005(12) -0.0027(13)
Li1 0.0148(14) 0.0154(15) 0.0222(15) 0.0034(12) -0.0015(12) -0.0041(12)
Li4 0.0125(14) 0.0199(15) 0.0213(14) 0.0048(13) -0.0006(12) 0.0004(13)
Li2 0.0111(13) 0.0175(15) 0.0220(14) 0.0044(12) 0.0005(12) -0.0027(12)
N7 0.0108(5) 0.0106(5) 0.0133(5) 0.0000(4) 0.0006(5) 0.0000(5)
C110 0.0129(6) 0.0194(7) 0.0228(7) 0.0075(6) -0.0036(5) -0.0026(6)
C102 0.0177(7) 0.0204(8) 0.0159(6) -0.0063(6) 0.0043(5) -0.0062(6)
C113 0.0122(6) 0.0118(6) 0.0237(7) -0.0012(5) 0.0029(5) -0.0016(5)
C104 0.0125(7) 0.0112(7) 0.0142(7) 0.0021(6) -0.0013(6) 0.0001(6)
C105 0.0163(7) 0.0163(8) 0.0166(7) -0.0024(6) -0.0035(6) 0.0017(6)
C107 0.0143(7) 0.0129(7) 0.0169(7) 0.0011(5) -0.0020(6) 0.0004(6)
C103 0.0132(7) 0.0161(8) 0.0186(7) -0.0008(6) 0.0015(7) 0.0033(6)
C106 0.0232(8) 0.0203(8) 0.0185(8) -0.0044(6) -0.0020(6) 0.0016(7)
C108 0.0110(7) 0.0135(7) 0.0284(9) 0.0010(6) 0.0014(6) 0.0023(6)
C109 0.0199(8) 0.0160(8) 0.0254(8) -0.0025(7) 0.0054(7) 0.0028(6)
C112 0.0127(6) 0.0121(6) 0.0299(8) 0.0018(6) 0.0047(6) 0.0005(5)
C114 0.0172(8) 0.0189(8) 0.0183(7) -0.0075(6) 0.0033(6) -0.0072(7)
C111 0.0185(7) 0.0232(8) 0.0176(7) 0.0086(6) -0.0025(6) -0.0079(6)
N8 0.0113(6) 0.0096(6) 0.0148(6) 0.0010(5) 0.0006(4) -0.0002(5)

loop_
_atom_type_symbol
_atom_type_description
_atom_type_scat_dispersion_real
_atom_type_scat_dispersion_imag
_atom_type_scat_source
C C 0.0033 0.0000 'International Tables Vol C Tables 4.2.6.8 and 6.1.1.4'
H H 0.0000 0.0000 'International Tables Vol C Tables 4.2.6.8 and 6.1.1.4'
Li Li -0.0003 0.0000 'International Tables Vol C Tables 4.2.6.8 and 6.1.1.4'
N N 0.0061 0.0000 'International Tables Vol C Tables 4.2.6.8 and 6.1.1.4'

loop_
_geom_angle_atom_site_label_1
_geom_angle_atom_site_label_2
_geom_angle_atom_site_label_3
_geom_angle
_geom_angle_site_symmetry_1
_geom_angle_site_symmetry_3
C22 C23 C24 122.94(17) . .
C22 C23 C28 121.76(17) . .
C24 C23 C28 115.09(16) . .
C22 C23 Li3 64.78(14) . .
C24 C23 Li3 126.02(16) . .
C28 C23 Li3 78.49(15) . .
C13 C12 C11 117.03(18) . .
C13 C12 H12 121.5 . .
C11 C12 H12 121.5 . .
C13 C14 C9 122.62(18) . .
C13 C14 Li1 129.72(16) . .
C9 C14 Li1 67.53(13) . .
C13 C14 H14 118.7 . .
C9 C14 H14 118.7 . .
Li1 C14 H14 74.5 . .
C10 C11 C12 121.62(19) . .
C10 C11 H11 119.2 . .
C12 C11 H11 119.2 . .
C8 C9 C14 123.36(17) . .
C8 C9 C10 122.33(17) . .
C14 C9 C10 114.08(17) . .
C8 C9 Li1 66.14(15) . .
C14 C9 Li1 78.46(14) . .
C10 C9 Li1 125.25(15) . .
C25 C24 C23 122.20(19) . .
C25 C24 H24 118.9 . .
C23 C24 H24 118.9 . .
C25 C26 C27 118.30(19) . .
C25 C26 H26 120.9 . .
C27 C26 H26 120.9 . .
C14 C13 C12 122.12(18) . .
C14 C13 H13 118.9 . .
C12 C13 H13 118.9 . .
C16 C15 Li4 78.05(15) . .
C16 C15 H504 120.6(15) . .
Li4 C15 H504 123.6(14) . .
C16 C15 H505 107.6(19) . .
Li4 C15 H505 92.0(19) . .
H504 C15 H505 124(2) . .
C20 C21 C16 121.47(18) . .
C20 C21 Li4 128.06(17) . .
C16 C21 Li4 64.88(13) . .
C20 C21 H21 119.3 . .
C16 C21 H21 119.3 . .
Li4 C21 H21 78.7 . .
C19 C20 C21 121.58(19) . .
C19 C20 H20 119.2 . .
C21 C20 H20 119.2 . .
C23 C22 Li3 79.14(15) . .
C23 C22 H506 121.4(19) . .
Li3 C22 H506 123.3(19) . .
C23 C22 H507 114.8(13) . .
Li3 C22 H507 86.6(13) . .
H506 C22 H507 119(2) . .
C18 C17 C16 122.21(18) . .
C18 C17 H17 118.9 . .
C16 C17 H17 118.9 . .
C9 C8 Li1 77.89(15) . .
C9 C8 H500 115.2(17) . .
Li1 C8 H500 140.3(17) . .
C9 C8 H501 125(2) . .
Li1 C8 H501 94(2) . .
H500 C8 H501 105(3) . .
C24 C25 C26 121.5(2) . .
C24 C25 H25 119.2 . .
C26 C25 H25 119.2 . .
C17 C18 C19 121.49(19) . .
C17 C18 H18 119.3 . .
C19 C18 H18 119.3 . .
C15 C16 C17 123.07(17) . .
C15 C16 C21 121.50(17) . .
C17 C16 C21 115.26(17) . .
C15 C16 Li4 65.86(14) . .
C17 C16 Li4 121.13(15) . .
C21 C16 Li4 81.63(15) . .
C11 C10 C9 122.51(18) . .
C11 C10 H10 118.7 . .
C9 C10 H10 118.7 . .
C27 C28 C23 121.53(17) . .
C27 C28 Li3 129.20(16) . .
C23 C28 Li3 67.35(13) . .
C27 C28 H28 119.2 . .
C23 C28 H28 119.2 . .
Li3 C28 H28 75.4 . .
C20 C19 C18 117.98(19) . .
C20 C19 H19 121.0 . .
C18 C19 H19 121.0 . .
C28 C27 C26 121.31(18) . .
C28 C27 H27 119.3 . .
C26 C27 H27 119.3 . .
N2 C34 C33 111.23(13) . .
N2 C34 H34A 109.4 . .
C33 C34 H34A 109.4 . .
N2 C34 H34B 109.4 . .
C33 C34 H34B 109.4 . .
H34A C34 H34B 108.0 . .
N2 C31 C32 110.19(13) . .
N2 C31 H31A 109.6 . .
C32 C31 H31A 109.6 . .
N2 C31 H31B 109.6 . .
C32 C31 H31B 109.6 . .
H31A C31 H31B 108.1 . .
N2 C30 C29 110.49(13) . .
N2 C30 H30A 109.6 . .
C29 C30 H30A 109.6 . .
N2 C30 H30B 109.6 . .
C29 C30 H30B 109.6 . .
H30A C30 H30B 108.1 . .
N1 C29 C30 110.55(13) . .
N1 C29 H29A 109.5 . .
C30 C29 H29A 109.5 . .
N1 C29 H29B 109.5 . .
C30 C29 H29B 109.5 . .
H29A C29 H29B 108.1 . .
N1 C32 C31 110.74(13) . .
N1 C32 H32A 109.5 . .
C31 C32 H32A 109.5 . .
N1 C32 H32B 109.5 . .
C31 C32 H32B 109.5 . .
H32A C32 H32B 108.1 . .
N1 C33 C34 109.59(14) . .
N1 C33 H33A 109.8 . .
C34 C33 H33A 109.8 . .
N1 C33 H33B 109.8 . .
C34 C33 H33B 109.8 . .
H33A C33 H33B 108.2 . .
C34 N2 C31 107.78(14) . .
C34 N2 C30 108.13(13) . .
C31 N2 C30 107.33(13) . .
C34 N2 Li1 103.28(14) . .
C31 N2 Li1 118.46(15) . .
C30 N2 Li1 111.38(14) . .
C29 N1 C32 107.34(14) . .
C29 N1 C33 107.91(14) . .
C32 N1 C33 108.53(14) . .
C29 N1 Li4 119.54(15) . .
C32 N1 Li4 106.49(15) . .
C33 N1 Li4 106.65(16) . .
C38 N3 C41 107.55(14) . .
C38 N3 C35 107.60(14) . .
C41 N3 C35 107.92(15) . .
C38 N3 Li2 115.18(15) . .
C41 N3 Li2 116.75(15) . .
C35 N3 Li2 101.11(15) . .
N3 C35 C36 110.33(14) . .
N3 C35 H35A 109.6 . .
C36 C35 H35A 109.6 . .
N3 C35 H35B 109.6 . .
C36 C35 H35B 109.6 . .
H35A C35 H35B 108.1 . .
N4 C37 C38 110.54(14) . .
N4 C37 H37A 109.5 . .
C38 C37 H37A 109.5 . .
N4 C37 H37B 109.5 . .
C38 C37 H37B 109.5 . .
H37A C37 H37B 108.1 . .
N4 C36 C35 110.17(15) . .
N4 C36 H36A 109.6 . .
C35 C36 H36A 109.6 . .
N4 C36 H36B 109.6 . .
C35 C36 H36B 109.6 . .
H36A C36 H36B 108.1 . .
N3 C38 C37 110.33(13) . .
N3 C38 H38A 109.6 . .
C37 C38 H38A 109.6 . .
N3 C38 H38B 109.6 . .
C37 C38 H38B 109.6 . .
H38A C38 H38B 108.1 . .
N3 C41 C40 109.91(14) . .
N3 C41 H41A 109.7 . .
C40 C41 H41A 109.7 . .
N3 C41 H41B 109.7 . .
C40 C41 H41B 109.7 . .
H41A C41 H41B 108.2 . .
C36 N4 C37 108.38(17) . .
C36 N4 C40 108.33(17) . .
C37 N4 C40 106.43(16) . .
C36 N4 Li3 106.68(16) . .
C37 N4 Li3 117.05(16) . .
C40 N4 Li3 109.72(15) . .
N4 C40 C41 110.69(14) . .
N4 C40 H40A 109.5 . .
C41 C40 H40A 109.5 . .
N4 C40 H40B 109.5 . .
C41 C40 H40B 109.5 . .
H40A C40 H40B 108.1 . .
C47 N5 C43 108.59(14) . .
C47 N5 C45 107.88(15) . .
C43 N5 C45 107.44(14) . .
C47 N5 Li1 105.89(15) . 1_655
C43 N5 Li1 108.59(16) . 1_655
C45 N5 Li1 118.16(15) . 1_655
C46 N6 C44 107.11(14) . .
C46 N6 C42 108.27(15) . .
C44 N6 C42 107.70(13) . .
C46 N6 Li4 120.67(15) . .
C44 N6 Li4 109.78(15) . .
C42 N6 Li4 102.67(15) . .
N5 C43 C42 110.83(14) . .
N5 C43 H43A 109.5 . .
C42 C43 H43A 109.5 . .
N5 C43 H43B 109.5 . .
C42 C43 H43B 109.5 . .
H43A C43 H43B 108.1 . .
N6 C44 C45 111.29(13) . .
N6 C44 H44A 109.4 . .
C45 C44 H44A 109.4 . .
N6 C44 H44B 109.4 . .
C45 C44 H44B 109.4 . .
H44A C44 H44B 108.0 . .
N5 C45 C44 110.12(13) . .
N5 C45 H45A 109.6 . .
C44 C45 H45A 109.6 . .
N5 C45 H45B 109.6 . .
C44 C45 H45B 109.6 . .
H45A C45 H45B 108.2 . .
N6 C42 C43 110.36(13) . .
N6 C42 H42A 109.6 . .
C43 C42 H42A 109.6 . .
N6 C42 H42B 109.6 . .
C43 C42 H42B 109.6 . .
H42A C42 H42B 108.1 . .
N6 C46 C47 110.57(13) . .
N6 C46 H46A 109.5 . .
C47 C46 H46A 109.5 . .
N6 C46 H46B 109.5 . .
C47 C46 H46B 109.5 . .
H46A C46 H46B 108.1 . .
N5 C47 C46 110.42(13) . .
N5 C47 H47A 109.6 . .
C46 C47 H47A 109.6 . .
N5 C47 H47B 109.6 . .
C46 C47 H47B 109.6 . .
H47A C47 H47B 108.1 . .
N4 Li3 N7 118.71(19) . .
N4 Li3 C22 127.3(2) . .
N7 Li3 C22 111.86(18) . .
N4 Li3 C23 109.10(17) . .
N7 Li3 C23 129.2(2) . .
C22 Li3 C23 36.08(9) . .
N4 Li3 C28 110.44(17) . .
N7 Li3 C28 108.27(18) . .
C22 Li3 C28 63.85(12) . .
C23 Li3 C28 34.17(8) . .
N5 Li1 N2 119.25(19) 1_455 .
N5 Li1 C8 124.28(19) 1_455 .
N2 Li1 C8 113.34(18) . .
N5 Li1 C9 107.55(17) 1_455 .
N2 Li1 C9 131.19(18) . .
C8 Li1 C9 35.97(9) . .
N5 Li1 C14 110.30(17) 1_455 .
N2 Li1 C14 110.69(17) . .
C8 Li1 C14 63.92(12) . .
C9 Li1 C14 34.01(8) . .
N1 Li4 N6 116.37(19) . .
N1 Li4 C15 123.88(19) . .
N6 Li4 C15 115.47(18) . .
N1 Li4 C16 109.07(17) . .
N6 Li4 C16 132.90(19) . .
C15 Li4 C16 36.09(9) . .
N1 Li4 C21 115.73(17) . .
N6 Li4 C21 110.08(17) . .
C15 Li4 C21 62.33(12) . .
C16 Li4 C21 33.49(8) . .
N8 Li2 N3 117.74(18) 1_455 .
N8 Li2 C103 126.55(19) 1_455 .
N3 Li2 C103 113.29(17) . .
N8 Li2 C104 110.67(17) 1_455 .
N3 Li2 C104 128.51(18) . .
C103 Li2 C104 35.91(9) . .
N8 Li2 C105 115.29(17) 1_455 .
N3 Li2 C105 106.43(16) . .
C103 Li2 C105 61.32(11) . .
C104 Li2 C105 32.33(8) . .
C113 N7 C102 107.95(14) . .
C113 N7 C110 107.37(14) . .
C102 N7 C110 107.48(15) . .
C113 N7 Li3 114.80(16) . .
C102 N7 Li3 102.23(15) . .
C110 N7 Li3 116.40(15) . .
N7 C110 C111 109.72(13) . .
N7 C110 H11A 109.7 . .
C111 C110 H11A 109.7 . .
N7 C110 H11B 109.7 . .
C111 C110 H11B 109.7 . .
H11A C110 H11B 108.2 . .
N7 C102 C114 110.18(13) . .
N7 C102 H10A 109.6 . .
C114 C102 H10A 109.6 . .
N7 C102 H10B 109.6 . .
C114 C102 H10B 109.6 . .
H10A C102 H10B 108.1 . .
N7 C113 C112 110.32(13) . .
N7 C113 H11C 109.6 . .
C112 C113 H11C 109.6 . .
N7 C113 H11D 109.6 . .
C112 C113 H11D 109.6 . .
H11C C113 H11D 108.1 . .
C103 C104 C105 123.14(17) . .
C103 C104 C107 122.25(17) . .
C105 C104 C107 114.33(17) . .
C103 C104 Li2 64.89(14) . .
C105 C104 Li2 84.43(15) . .
C107 C104 Li2 118.59(15) . .
C106 C105 C104 122.75(18) . .
C106 C105 Li2 126.20(17) . .
C104 C105 Li2 63.25(13) . .
C106 C105 H105 118.6 . .
C104 C105 H105 118.6 . .
Li2 C105 H105 81.6 . .
C108 C107 C104 122.21(19) . .
C108 C107 H107 118.9 . .
C104 C107 H107 118.9 . .
C104 C103 Li2 79.20(15) . .
C104 C103 H502 118.1(17) . .
Li2 C103 H502 134.1(17) . .
C104 C103 H503 121(2) . .
Li2 C103 H503 94(2) . .
H502 C103 H503 108(3) . .
C105 C106 C109 121.91(19) . .
C105 C106 H106 119.0 . .
C109 C106 H106 119.0 . .
C107 C108 C109 121.66(19) . .
C107 C108 H108 119.2 . .
C109 C108 H108 119.2 . .
C106 C109 C108 117.13(19) . .
C106 C109 H109 121.4 . .
C108 C109 H109 121.4 . .
N8 C112 C113 110.56(14) . .
N8 C112 H11E 109.5 . .
C113 C112 H11E 109.5 . .
N8 C112 H11F 109.5 . .
C113 C112 H11F 109.5 . .
H11E C112 H11F 108.1 . .
N8 C114 C102 110.63(14) . .
N8 C114 H11G 109.5 . .
C102 C114 H11G 109.5 . .
N8 C114 H11H 109.5 . .
C102 C114 H11H 109.5 . .
H11G C114 H11H 108.1 . .
N8 C111 C110 110.41(13) . .
N8 C111 H11I 109.6 . .
C110 C111 H11I 109.6 . .
N8 C111 H11J 109.6 . .
C110 C111 H11J 109.6 . .
H11I C111 H11J 108.1 . .
C114 N8 C111 107.92(15) . .
C114 N8 C112 108.14(15) . .
C111 N8 C112 105.79(15) . .
C114 N8 Li2 105.73(16) . 1_655
C111 N8 Li2 110.39(15) . 1_655
C112 N8 Li2 118.49(16) . 1_655

loop_
_geom_bond_atom_site_label_1
_geom_bond_atom_site_label_2
_geom_bond_distance
_geom_bond_site_symmetry_2
C23 C22 1.414(3) .
C23 C24 1.433(3) .
C23 C28 1.435(3) .
C23 Li3 2.358(4) .
C12 C13 1.393(3) .
C12 C11 1.412(3) .
C12 H12 0.9500 .
C14 C13 1.385(3) .
C14 C9 1.429(3) .
C14 Li1 2.503(4) .
C14 H14 0.9500 .
C11 C10 1.380(3) .
C11 H11 0.9500 .
C9 C8 1.418(3) .
C9 C10 1.444(3) .
C9 Li1 2.361(4) .
C24 C25 1.381(3) .
C24 H24 0.9500 .
C26 C25 1.391(3) .
C26 C27 1.396(3) .
C26 H26 0.9500 .
C13 H13 0.9500 .
C15 C16 1.417(3) .
C15 Li4 2.195(4) .
C15 H504 1.02(2) .
C15 H505 1.02(2) .
C21 C20 1.393(3) .
C21 C16 1.434(3) .
C21 Li4 2.571(4) .
C21 H21 0.9500 .
C20 C19 1.393(3) .
C20 H20 0.9500 .
C22 Li3 2.172(4) .
C22 H506 1.03(2) .
C22 H507 1.02(2) .
C17 C18 1.379(3) .
C17 C16 1.430(3) .
C17 H17 0.9500 .
C8 Li1 2.208(4) .
C8 H500 0.94(2) .
C8 H501 0.93(2) .
C25 H25 0.9500 .
C18 C19 1.399(3) .
C18 H18 0.9500 .
C16 Li4 2.353(4) .
C10 H10 0.9500 .
C28 C27 1.396(3) .
C28 Li3 2.504(5) .
C28 H28 0.9500 .
C19 H19 0.9500 .
C27 H27 0.9500 .
C34 N2 1.478(2) .
C34 C33 1.551(2) .
C34 H34A 0.9900 .
C34 H34B 0.9900 .
C31 N2 1.481(2) .
C31 C32 1.551(2) .
C31 H31A 0.9900 .
C31 H31B 0.9900 .
C30 N2 1.487(2) .
C30 C29 1.549(2) .
C30 H30A 0.9900 .
C30 H30B 0.9900 .
C29 N1 1.479(2) .
C29 H29A 0.9900 .
C29 H29B 0.9900 .
C32 N1 1.484(2) .
C32 H32A 0.9900 .
C32 H32B 0.9900 .
C33 N1 1.486(2) .
C33 H33A 0.9900 .
C33 H33B 0.9900 .
N2 Li1 2.109(4) .
N1 Li4 2.094(4) .
N3 C38 1.481(2) .
N3 C41 1.484(2) .
N3 C35 1.485(2) .
N3 Li2 2.105(4) .
C35 C36 1.552(3) .
C35 H35A 0.9900 .
C35 H35B 0.9900 .
C37 N4 1.479(2) .
C37 C38 1.546(2) .
C37 H37A 0.9900 .
C37 H37B 0.9900 .
C36 N4 1.472(2) .
C36 H36A 0.9900 .
C36 H36B 0.9900 .
C38 H38A 0.9900 .
C38 H38B 0.9900 .
C41 C40 1.543(3) .
C41 H41A 0.9900 .
C41 H41B 0.9900 .
N4 C40 1.486(2) .
N4 Li3 2.099(4) .
C40 H40A 0.9900 .
C40 H40B 0.9900 .
N5 C47 1.478(2) .
N5 C43 1.479(2) .
N5 C45 1.484(2) .
N5 Li1 2.075(4) 1_655
N6 C46 1.479(2) .
N6 C44 1.483(2) .
N6 C42 1.485(2) .
N6 Li4 2.103(4) .
C43 C42 1.549(2) .
C43 H43A 0.9900 .
C43 H43B 0.9900 .
C44 C45 1.546(2) .
C44 H44A 0.9900 .
C44 H44B 0.9900 .
C45 H45A 0.9900 .
C45 H45B 0.9900 .
C42 H42A 0.9900 .
C42 H42B 0.9900 .
C46 C47 1.558(2) .
C46 H46A 0.9900 .
C46 H46B 0.9900 .
C47 H47A 0.9900 .
C47 H47B 0.9900 .
Li3 N7 2.115(4) .
Li1 N5 2.075(4) 1_455
Li2 N8 2.087(4) 1_455
Li2 C103 2.192(4) .
Li2 C104 2.378(4) .
Li2 C105 2.650(4) .
N7 C113 1.482(2) .
N7 C102 1.483(2) .
N7 C110 1.483(2) .
C110 C111 1.560(2) .
C110 H11A 0.9900 .
C110 H11B 0.9900 .
C102 C114 1.552(3) .
C102 H10A 0.9900 .
C102 H10B 0.9900 .
C113 C112 1.549(2) .
C113 H11C 0.9900 .
C113 H11D 0.9900 .
C104 C103 1.420(3) .
C104 C105 1.424(3) .
C104 C107 1.443(3) .
C105 C106 1.380(3) .
C105 H105 0.9500 .
C107 C108 1.381(3) .
C107 H107 0.9500 .
C103 H502 0.94(2) .
C103 H503 0.94(2) .
C106 C109 1.397(3) .
C106 H106 0.9500 .
C108 C109 1.407(3) .
C108 H108 0.9500 .
C109 H109 0.9500 .
C112 N8 1.491(2) .
C112 H11E 0.9900 .
C112 H11F 0.9900 .
C114 N8 1.475(2) .
C114 H11G 0.9900 .
C114 H11H 0.9900 .
C111 N8 1.483(2) .
C111 H11I 0.9900 .
C111 H11J 0.9900 .
N8 Li2 2.087(4) 1_655
